data_4102546
loop_
_publ_author_name
'Douglas B. Grotjahn'
'John E. Kraus'
'Hani Amouri'
'Marie-Noelle Rager'
'Andrew L. Cooksy'
'Amy J. Arita'
'Sara A. Cortes-Llamas'
'Arthur A. Mallari'
'Antonio G. DiPasquale'
'Curtis E. Moore'
'Louise M. Liable-Sands'
'James D. Golen'
'Lev N. Zakharov'
'Arnold L. Rheingold'

_publ_section_title
;
 Multimodal Study of Secondary Interactions in Cp*Ir Complexes of
 Imidazolylphosphines Bearing an NH Group
;
_journal_name_full 'Journal of the American Chemical Society'
_journal_page_first 7919
_journal_page_last 7934
_journal_paper_doi 10.1021/ja906712g
_journal_volume 132
_journal_year 2010
_chemical_formula_sum 'C25 H44 Cl2 Ir N2 P'
_chemical_formula_weight 666.69
_chemical_name_systematic
; 
 ? 
;
_space_group_IT_number 14
_symmetry_cell_setting monoclinic
_symmetry_space_group_name_Hall '-P 2ybc'
_symmetry_space_group_name_H-M 'P 1 21/c 1'
_atom_sites_solution_hydrogens geom
_atom_sites_solution_primary direct
_atom_sites_solution_secondary difmap
_audit_creation_method SHELXL-97
_cell_angle_alpha 90.00
_cell_angle_beta 99.315(2)
_cell_angle_gamma 90.00
_cell_formula_units_Z 4
_cell_length_a 19.690(3)
_cell_length_b 8.3304(12)
_cell_length_c 17.340(3)
_cell_measurement_reflns_used 6564
_cell_measurement_temperature 150(2)
_cell_measurement_theta_max 27.04
_cell_measurement_theta_min 2.44
_cell_volume 2806.7(8)
_computing_cell_refinement 'Bruker SAINT'
_computing_data_collection 'Bruker APEX2'
_computing_data_reduction 'Bruker SAINT'
_computing_molecular_graphics 'Bruker SHELXTL'
_computing_publication_material 'Bruker SHELXTL'
_computing_structure_refinement 'SHELXL-97 (Sheldrick, 2008)'
_computing_structure_solution 'SHELXS-97 (Sheldrick, 2008)'
_diffrn_ambient_temperature 150(2)
_diffrn_measured_fraction_theta_full 0.995
_diffrn_measured_fraction_theta_max 0.959
_diffrn_measurement_device_type 'Bruker APEX-II CCD'
_diffrn_measurement_method '\f and \w scans'
_diffrn_radiation_monochromator graphite
_diffrn_radiation_source 'fine-focus sealed tube'
_diffrn_radiation_type MoK\a
_diffrn_radiation_wavelength 0.71073
_diffrn_reflns_av_R_equivalents 0.0575
_diffrn_reflns_av_sigmaI/netI 0.0726
_diffrn_reflns_limit_h_max 24
_diffrn_reflns_limit_h_min -25
_diffrn_reflns_limit_k_max 10
_diffrn_reflns_limit_k_min -10
_diffrn_reflns_limit_l_max 16
_diffrn_reflns_limit_l_min -22
_diffrn_reflns_number 19189
_diffrn_reflns_theta_full 25.00
_diffrn_reflns_theta_max 27.51
_diffrn_reflns_theta_min 2.38
_exptl_absorpt_coefficient_mu 5.020
_exptl_absorpt_correction_T_max 0.7874
_exptl_absorpt_correction_T_min 0.2582
_exptl_absorpt_correction_type multi-scan
_exptl_absorpt_process_details SADABS
_exptl_crystal_colour orange
_exptl_crystal_density_diffrn 1.578
_exptl_crystal_density_method 'not measured'
_exptl_crystal_description Plate
_exptl_crystal_F_000 1336
_exptl_crystal_size_max 0.37
_exptl_crystal_size_mid 0.15
_exptl_crystal_size_min 0.05
_refine_diff_density_max 1.595
_refine_diff_density_min -1.322
_refine_diff_density_rms 0.177
_refine_ls_extinction_method none
_refine_ls_goodness_of_fit_ref 1.050
_refine_ls_hydrogen_treatment constr
_refine_ls_matrix_type full
_refine_ls_number_parameters 293
_refine_ls_number_reflns 6192
_refine_ls_number_restraints 0
_refine_ls_restrained_S_all 1.050
_refine_ls_R_factor_all 0.0681
_refine_ls_R_factor_gt 0.0377
_refine_ls_shift/su_max 0.000
_refine_ls_shift/su_mean 0.000
_refine_ls_structure_factor_coef Fsqd
_refine_ls_weighting_details 'calc w=1/[\s^2^(Fo^2^)+(0.0245P)^2^+3.8728P] where P=(Fo^2^+2Fc^2^)/3'
_refine_ls_weighting_scheme calc
_refine_ls_wR_factor_gt 0.0694
_refine_ls_wR_factor_ref 0.0756
_reflns_number_gt 4487
_reflns_number_total 6192
_reflns_threshold_expression >2\s(I)
_cod_data_source_file ja906712g_si_005.cif
_cod_data_source_block grot293
_cod_original_cell_volume 2806.7(7)
_cod_database_code 4102546

loop_
_symmetry_equiv_pos_as_xyz
'x, y, z'
'-x, y+1/2, -z+1/2'
'-x, -y, -z'
'x, -y-1/2, z-1/2'

loop_
_atom_site_label
_atom_site_type_symbol
_atom_site_fract_x
_atom_site_fract_y
_atom_site_fract_z
_atom_site_U_iso_or_equiv
_atom_site_adp_type
_atom_site_occupancy
_atom_site_symmetry_multiplicity
_atom_site_calc_flag
_atom_site_refinement_flags
C1 C 0.3709(4) 0.7081(7) 0.1330(4) 0.046(2) Uani 1 1 d .
C2 C 0.3485(3) 0.6615(9) 0.2029(5) 0.048(2) Uani 1 1 d .
C3 C 0.4062(3) 0.5733(8) 0.2490(3) 0.0321(15) Uani 1 1 d .
C4 C 0.4571(3) 0.5626(7) 0.2026(3) 0.0262(13) Uani 1 1 d .
C5 C 0.4339(4) 0.6394(8) 0.1304(4) 0.0402(18) Uani 1 1 d .
C6 C 0.3349(5) 0.8270(9) 0.0728(5) 0.099(4) Uani 1 1 d .
H6A H 0.3557 0.9335 0.0827 0.148 Uiso 1 1 calc R
H6B H 0.2859 0.8324 0.0769 0.148 Uiso 1 1 calc R
H6C H 0.3401 0.7914 0.0202 0.148 Uiso 1 1 calc R
C7 C 0.2851(4) 0.7187(13) 0.2307(6) 0.117(5) Uani 1 1 d .
H7A H 0.2921 0.8289 0.2501 0.175 Uiso 1 1 calc R
H7B H 0.2750 0.6489 0.2728 0.175 Uiso 1 1 calc R
H7C H 0.2465 0.7162 0.1873 0.175 Uiso 1 1 calc R
C8 C 0.4073(5) 0.5139(11) 0.3300(4) 0.077(3) Uani 1 1 d .
H8A H 0.4357 0.4170 0.3383 0.116 Uiso 1 1 calc R
H8B H 0.3603 0.4888 0.3379 0.116 Uiso 1 1 calc R
H8C H 0.4267 0.5969 0.3673 0.116 Uiso 1 1 calc R
C9 C 0.5257(3) 0.4826(10) 0.2253(5) 0.069(3) Uani 1 1 d .
H9A H 0.5258 0.4208 0.2733 0.103 Uiso 1 1 calc R
H9B H 0.5619 0.5644 0.2340 0.103 Uiso 1 1 calc R
H9C H 0.5343 0.4105 0.1832 0.103 Uiso 1 1 calc R
C10 C 0.4812(5) 0.6565(12) 0.0684(5) 0.087(3) Uani 1 1 d .
H10A H 0.4902 0.5502 0.0480 0.130 Uiso 1 1 calc R
H10B H 0.5248 0.7059 0.0921 0.130 Uiso 1 1 calc R
H10C H 0.4588 0.7242 0.0255 0.130 Uiso 1 1 calc R
C11 C 0.2671(3) 0.5286(7) -0.0496(3) 0.0211(13) Uani 1 1 d .
H11 H 0.2656 0.6437 -0.0335 0.025 Uiso 1 1 calc R
C12 C 0.2045(3) 0.5040(8) -0.1128(3) 0.0307(15) Uani 1 1 d .
H12A H 0.2053 0.5829 -0.1546 0.046 Uiso 1 1 calc R
H12B H 0.1624 0.5179 -0.0901 0.046 Uiso 1 1 calc R
H12C H 0.2056 0.3954 -0.1343 0.046 Uiso 1 1 calc R
C13 C 0.3349(3) 0.5088(8) -0.0823(3) 0.0296(15) Uani 1 1 d .
H13A H 0.3317 0.4142 -0.1162 0.044 Uiso 1 1 calc R
H13B H 0.3731 0.4952 -0.0390 0.044 Uiso 1 1 calc R
H13C H 0.3429 0.6045 -0.1125 0.044 Uiso 1 1 calc R
C14 C 0.2470(3) 0.1981(6) 0.0151(3) 0.0208(12) Uani 1 1 d .
H14 H 0.2640 0.1336 0.0630 0.025 Uiso 1 1 calc R
C15 C 0.1694(3) 0.1657(8) -0.0045(3) 0.0323(15) Uani 1 1 d .
H15A H 0.1495 0.2326 -0.0489 0.048 Uiso 1 1 calc R
H15B H 0.1476 0.1915 0.0408 0.048 Uiso 1 1 calc R
H15C H 0.1617 0.0522 -0.0181 0.048 Uiso 1 1 calc R
C16 C 0.2845(3) 0.1328(7) -0.0496(3) 0.0304(15) Uani 1 1 d .
H16A H 0.2755 0.0175 -0.0562 0.046 Uiso 1 1 calc R
H16B H 0.3341 0.1508 -0.0350 0.046 Uiso 1 1 calc R
H16C H 0.2677 0.1885 -0.0988 0.046 Uiso 1 1 calc R
C17 C 0.1941(3) 0.4836(6) 0.0778(3) 0.0160(12) Uani 1 1 d .
C18 C 0.1165(3) 0.5006(6) 0.1565(3) 0.0179(12) Uani 1 1 d .
C19 C 0.1007(3) 0.6040(6) 0.0951(3) 0.0193(12) Uani 1 1 d .
C20 C 0.0812(3) 0.4635(7) 0.2253(3) 0.0228(13) Uani 1 1 d .
H20 H 0.0337 0.5094 0.2140 0.027 Uiso 1 1 calc R
C21 C 0.1184(3) 0.5443(9) 0.2994(3) 0.0432(17) Uani 1 1 d .
H21A H 0.1653 0.5019 0.3119 0.065 Uiso 1 1 calc R
H21B H 0.0935 0.5225 0.3428 0.065 Uiso 1 1 calc R
H21C H 0.1202 0.6604 0.2909 0.065 Uiso 1 1 calc R
C22 C 0.0743(3) 0.2835(8) 0.2374(4) 0.0392(17) Uani 1 1 d .
H22A H 0.0483 0.2354 0.1900 0.059 Uiso 1 1 calc R
H22B H 0.0500 0.2643 0.2816 0.059 Uiso 1 1 calc R
H22C H 0.1202 0.2348 0.2483 0.059 Uiso 1 1 calc R
C23 C 0.0422(3) 0.7214(7) 0.0794(3) 0.0290(14) Uani 1 1 d .
H23 H 0.0020 0.6735 0.0997 0.035 Uiso 1 1 calc R
C24 C 0.0611(4) 0.8776(8) 0.1239(4) 0.0441(18) Uani 1 1 d .
H24A H 0.0742 0.8542 0.1797 0.066 Uiso 1 1 calc R
H24B H 0.0214 0.9502 0.1162 0.066 Uiso 1 1 calc R
H24C H 0.0998 0.9285 0.1043 0.066 Uiso 1 1 calc R
C25 C 0.0204(3) 0.7523(8) -0.0072(3) 0.0360(16) Uani 1 1 d .
H25A H 0.0587 0.8010 -0.0286 0.054 Uiso 1 1 calc R
H25B H -0.0191 0.8253 -0.0151 0.054 Uiso 1 1 calc R
H25C H 0.0076 0.6505 -0.0341 0.054 Uiso 1 1 calc R
N1 N 0.1759(2) 0.4256(5) 0.1449(2) 0.0187(10) Uani 1 1 d .
H1 H 0.1984 0.3524 0.1755 0.022 Uiso 1 1 calc R
N2 N 0.1495(2) 0.5928(5) 0.0458(2) 0.0188(10) Uani 1 1 d .
P1 P 0.26878(7) 0.41022(16) 0.04082(8) 0.0144(3) Uani 1 1 d .
Cl1 Cl 0.31156(7) 0.24099(17) 0.21262(7) 0.0203(3) Uani 1 1 d .
Cl2 Cl 0.42609(7) 0.23795(16) 0.08783(8) 0.0216(3) Uani 1 1 d .
Ir1 Ir 0.362076(10) 0.44708(3) 0.139295(11) 0.01440(7) Uani 1 1 d .

loop_
_atom_site_aniso_label
_atom_site_aniso_U_11
_atom_site_aniso_U_22
_atom_site_aniso_U_33
_atom_site_aniso_U_23
_atom_site_aniso_U_13
_atom_site_aniso_U_12
C1 0.066(5) 0.010(3) 0.050(5) 0.000(3) -0.026(4) -0.005(4)
C2 0.011(3) 0.051(5) 0.082(5) -0.063(4) 0.011(3) -0.004(3)
C3 0.039(4) 0.032(4) 0.021(3) -0.008(3) -0.007(3) -0.019(3)
C4 0.016(3) 0.020(3) 0.040(3) -0.009(3) -0.003(2) -0.006(3)
C5 0.054(5) 0.024(4) 0.043(4) 0.001(3) 0.009(3) -0.029(4)
C6 0.129(9) 0.020(5) 0.115(8) 0.008(5) -0.078(7) -0.004(5)
C7 0.024(4) 0.136(10) 0.187(11) -0.134(9) 0.005(5) -0.001(5)
C8 0.100(7) 0.102(8) 0.024(4) 0.003(4) -0.006(4) -0.063(6)
C9 0.018(3) 0.054(6) 0.126(8) -0.040(5) -0.009(4) 0.001(4)
C10 0.109(8) 0.097(8) 0.060(5) -0.018(5) 0.033(5) -0.079(7)
C11 0.017(3) 0.022(3) 0.024(3) 0.005(2) 0.004(2) -0.001(3)
C12 0.024(3) 0.047(4) 0.020(3) 0.009(3) 0.001(2) 0.000(3)
C13 0.021(3) 0.045(4) 0.022(3) 0.013(3) 0.004(2) -0.002(3)
C14 0.029(3) 0.013(3) 0.021(3) -0.002(2) 0.006(2) -0.005(3)
C15 0.033(3) 0.033(4) 0.033(3) -0.006(3) 0.009(3) -0.015(3)
C16 0.037(4) 0.028(4) 0.026(3) -0.010(3) 0.004(3) 0.005(3)
C17 0.017(3) 0.007(3) 0.024(3) 0.002(2) 0.001(2) 0.000(2)
C18 0.016(3) 0.014(3) 0.023(3) 0.001(2) 0.002(2) 0.004(2)
C19 0.016(3) 0.015(3) 0.026(3) 0.004(2) 0.001(2) 0.004(2)
C20 0.022(3) 0.024(3) 0.023(3) 0.000(3) 0.004(2) 0.005(3)
C21 0.049(4) 0.056(5) 0.026(3) -0.002(3) 0.010(3) -0.003(4)
C22 0.045(4) 0.035(4) 0.044(4) 0.009(3) 0.025(3) -0.001(3)
C23 0.026(3) 0.024(4) 0.040(4) 0.009(3) 0.012(3) 0.009(3)
C24 0.056(5) 0.024(4) 0.055(5) 0.008(3) 0.018(4) 0.018(4)
C25 0.030(3) 0.035(4) 0.041(4) 0.016(3) 0.000(3) 0.005(3)
N1 0.020(2) 0.019(3) 0.017(2) 0.0060(19) 0.0021(18) 0.008(2)
N2 0.020(2) 0.015(3) 0.022(2) 0.0005(18) 0.0037(19) -0.0015(19)
P1 0.0140(6) 0.0139(8) 0.0153(7) 0.0015(5) 0.0020(5) -0.0003(6)
Cl1 0.0189(6) 0.0219(8) 0.0201(7) 0.0071(6) 0.0029(5) 0.0028(6)
Cl2 0.0182(6) 0.0173(7) 0.0301(8) -0.0020(6) 0.0062(6) 0.0033(6)
Ir1 0.01344(10) 0.01125(11) 0.01752(11) 0.00111(10) -0.00052(7) 0.00110(11)

loop_
_atom_type_symbol
_atom_type_description
_atom_type_scat_dispersion_real
_atom_type_scat_dispersion_imag
_atom_type_scat_source
C C 0.0033 0.0016 'International Tables Vol C Tables 4.2.6.8 and 6.1.1.4'
H H 0.0000 0.0000 'International Tables Vol C Tables 4.2.6.8 and 6.1.1.4'
N N 0.0061 0.0033 'International Tables Vol C Tables 4.2.6.8 and 6.1.1.4'
P P 0.1023 0.0942 'International Tables Vol C Tables 4.2.6.8 and 6.1.1.4'
Cl Cl 0.1484 0.1585 'International Tables Vol C Tables 4.2.6.8 and 6.1.1.4'
Ir Ir -1.4442 7.9887 'International Tables Vol C Tables 4.2.6.8 and 6.1.1.4'

loop_
_geom_angle_atom_site_label_1
_geom_angle_atom_site_label_2
_geom_angle_atom_site_label_3
_geom_angle
C5 C1 C2 108.8(6)
C5 C1 C6 124.7(8)
C2 C1 C6 126.2(8)
C5 C1 Ir1 70.5(4)
C2 C1 Ir1 69.2(4)
C6 C1 Ir1 130.4(5)
C1 C2 C3 106.4(5)
C1 C2 C7 125.8(9)
C3 C2 C7 126.7(8)
C1 C2 Ir1 72.8(3)
C3 C2 Ir1 73.4(3)
C7 C2 Ir1 128.0(5)
C4 C3 C2 106.5(5)
C4 C3 C8 128.7(7)
C2 C3 C8 124.8(7)
C4 C3 Ir1 72.1(3)
C2 C3 Ir1 67.2(3)
C8 C3 Ir1 126.5(5)
C3 C4 C5 108.9(6)
C3 C4 C9 125.5(6)
C5 C4 C9 125.6(6)
C3 C4 Ir1 71.6(3)
C5 C4 Ir1 68.5(3)
C9 C4 Ir1 125.9(4)
C1 C5 C4 108.9(6)
C1 C5 C10 129.5(7)
C4 C5 C10 120.9(7)
C1 C5 Ir1 72.6(4)
C4 C5 Ir1 73.9(3)
C10 C5 Ir1 126.6(5)
C1 C6 H6A 109.5
C1 C6 H6B 109.5
H6A C6 H6B 109.5
C1 C6 H6C 109.5
H6A C6 H6C 109.5
H6B C6 H6C 109.5
C2 C7 H7A 109.5
C2 C7 H7B 109.5
H7A C7 H7B 109.5
C2 C7 H7C 109.5
H7A C7 H7C 109.5
H7B C7 H7C 109.5
C3 C8 H8A 109.5
C3 C8 H8B 109.5
H8A C8 H8B 109.5
C3 C8 H8C 109.5
H8A C8 H8C 109.5
H8B C8 H8C 109.5
C4 C9 H9A 109.5
C4 C9 H9B 109.5
H9A C9 H9B 109.5
C4 C9 H9C 109.5
H9A C9 H9C 109.5
H9B C9 H9C 109.5
C5 C10 H10A 109.5
C5 C10 H10B 109.5
H10A C10 H10B 109.5
C5 C10 H10C 109.5
H10A C10 H10C 109.5
H10B C10 H10C 109.5
C12 C11 C13 111.6(5)
C12 C11 P1 116.1(4)
C13 C11 P1 111.0(4)
C12 C11 H11 105.8
C13 C11 H11 105.8
P1 C11 H11 105.8
C11 C12 H12A 109.5
C11 C12 H12B 109.5
H12A C12 H12B 109.5
C11 C12 H12C 109.5
H12A C12 H12C 109.5
H12B C12 H12C 109.5
C11 C13 H13A 109.5
C11 C13 H13B 109.5
H13A C13 H13B 109.5
C11 C13 H13C 109.5
H13A C13 H13C 109.5
H13B C13 H13C 109.5
C15 C14 C16 110.7(4)
C15 C14 P1 113.8(4)
C16 C14 P1 113.1(4)
C15 C14 H14 106.2
C16 C14 H14 106.2
P1 C14 H14 106.2
C14 C15 H15A 109.5
C14 C15 H15B 109.5
H15A C15 H15B 109.5
C14 C15 H15C 109.5
H15A C15 H15C 109.5
H15B C15 H15C 109.5
C14 C16 H16A 109.5
C14 C16 H16B 109.5
H16A C16 H16B 109.5
C14 C16 H16C 109.5
H16A C16 H16C 109.5
H16B C16 H16C 109.5
N2 C17 N1 110.8(5)
N2 C17 P1 127.5(4)
N1 C17 P1 121.8(4)
C19 C18 N1 105.4(5)
C19 C18 C20 132.1(5)
N1 C18 C20 122.5(4)
C18 C19 N2 110.2(5)
C18 C19 C23 128.6(5)
N2 C19 C23 121.2(5)
C18 C20 C22 111.9(5)
C18 C20 C21 110.9(5)
C22 C20 C21 111.1(5)
C18 C20 H20 107.6
C22 C20 H20 107.6
C21 C20 H20 107.6
C20 C21 H21A 109.5
C20 C21 H21B 109.5
H21A C21 H21B 109.5
C20 C21 H21C 109.5
H21A C21 H21C 109.5
H21B C21 H21C 109.5
C20 C22 H22A 109.5
C20 C22 H22B 109.5
H22A C22 H22B 109.5
C20 C22 H22C 109.5
H22A C22 H22C 109.5
H22B C22 H22C 109.5
C19 C23 C25 112.1(5)
C19 C23 C24 110.2(5)
C25 C23 C24 111.3(5)
C19 C23 H23 107.7
C25 C23 H23 107.7
C24 C23 H23 107.7
C23 C24 H24A 109.5
C23 C24 H24B 109.5
H24A C24 H24B 109.5
C23 C24 H24C 109.5
H24A C24 H24C 109.5
H24B C24 H24C 109.5
C23 C25 H25A 109.5
C23 C25 H25B 109.5
H25A C25 H25B 109.5
C23 C25 H25C 109.5
H25A C25 H25C 109.5
H25B C25 H25C 109.5
C17 N1 C18 108.3(4)
C17 N1 H1 125.9
C18 N1 H1 125.9
C17 N2 C19 105.4(4)
C17 P1 C11 102.5(2)
C17 P1 C14 103.8(2)
C11 P1 C14 109.5(3)
C17 P1 Ir1 106.75(17)
C11 P1 Ir1 117.21(17)
C14 P1 Ir1 115.35(18)
C2 Ir1 C5 63.6(3)
C2 Ir1 C1 38.1(3)
C5 Ir1 C1 36.8(3)
C2 Ir1 C3 39.5(2)
C5 Ir1 C3 62.7(2)
C1 Ir1 C3 63.2(2)
C2 Ir1 C4 63.3(2)
C5 Ir1 C4 37.6(2)
C1 Ir1 C4 61.8(2)
C3 Ir1 C4 36.3(2)
C2 Ir1 P1 109.91(18)
C5 Ir1 P1 119.72(19)
C1 Ir1 P1 98.92(17)
C3 Ir1 P1 147.84(18)
C4 Ir1 P1 157.27(16)
C2 Ir1 Cl2 155.92(15)
C5 Ir1 Cl2 97.0(2)
C1 Ir1 Cl2 130.6(2)
C3 Ir1 Cl2 120.28(18)
C4 Ir1 Cl2 92.67(16)
P1 Ir1 Cl2 91.78(5)
C2 Ir1 Cl1 102.9(2)
C5 Ir1 Cl1 152.35(18)
C1 Ir1 Cl1 140.2(2)
C3 Ir1 Cl1 91.30(16)
C4 Ir1 Cl1 115.32(16)
P1 Ir1 Cl1 87.10(5)
Cl2 Ir1 Cl1 88.05(5)

loop_
_geom_bond_atom_site_label_1
_geom_bond_atom_site_label_2
_geom_bond_distance
C1 C5 1.373(10)
C1 C2 1.410(10)
C1 C6 1.528(9)
C1 Ir1 2.185(6)
C2 C3 1.474(9)
C2 C7 1.487(9)
C2 Ir1 2.138(6)
C3 C4 1.387(8)
C3 C8 1.486(9)
C3 Ir1 2.223(5)
C4 C5 1.414(8)
C4 C9 1.500(8)
C4 Ir1 2.229(5)
C5 C10 1.539(10)
C5 Ir1 2.159(6)
C6 H6A 0.9800
C6 H6B 0.9800
C6 H6C 0.9800
C7 H7A 0.9800
C7 H7B 0.9800
C7 H7C 0.9800
C8 H8A 0.9800
C8 H8B 0.9800
C8 H8C 0.9800
C9 H9A 0.9800
C9 H9B 0.9800
C9 H9C 0.9800
C10 H10A 0.9800
C10 H10B 0.9800
C10 H10C 0.9800
C11 C12 1.525(7)
C11 C13 1.540(7)
C11 P1 1.848(5)
C11 H11 1.0000
C12 H12A 0.9800
C12 H12B 0.9800
C12 H12C 0.9800
C13 H13A 0.9800
C13 H13B 0.9800
C13 H13C 0.9800
C14 C15 1.533(7)
C14 C16 1.538(7)
C14 P1 1.856(5)
C14 H14 1.0000
C15 H15A 0.9800
C15 H15B 0.9800
C15 H15C 0.9800
C16 H16A 0.9800
C16 H16B 0.9800
C16 H16C 0.9800
C17 N2 1.322(6)
C17 N1 1.360(6)
C17 P1 1.804(5)
C18 C19 1.365(7)
C18 N1 1.368(6)
C18 C20 1.507(7)
C19 N2 1.389(7)
C19 C23 1.503(7)
C20 C22 1.523(8)
C20 C21 1.527(8)
C20 H20 1.0000
C21 H21A 0.9800
C21 H21B 0.9800
C21 H21C 0.9800
C22 H22A 0.9800
C22 H22B 0.9800
C22 H22C 0.9800
C23 C25 1.515(8)
C23 C24 1.528(9)
C23 H23 1.0000
C24 H24A 0.9800
C24 H24B 0.9800
C24 H24C 0.9800
C25 H25A 0.9800
C25 H25B 0.9800
C25 H25C 0.9800
N1 H1 0.8800
P1 Ir1 2.3171(13)
Cl1 Ir1 2.4419(14)
Cl2 Ir1 2.4050(14)

loop_
_geom_hbond_atom_site_label_D
_geom_hbond_atom_site_label_H
_geom_hbond_atom_site_label_A
_geom_hbond_distance_DH
_geom_hbond_distance_HA
_geom_hbond_distance_DA
_geom_hbond_angle_DHA
N1 H1 Cl1 0.88 2.40 3.141(4) 141.6
